data_2241775
loop_
_publ_author_name
'Mohamad, Rapidah'
'Awang, Normah'
'Jotani, Mukesh M.'
'Tiekink, Edward R. T.'

_publ_section_title
;
 Distinct coordination geometries in
 bis[<i>N</i>,<i>N</i>-bis(2-methoxyethyl)dithiocarbamato-\k^2^<i>S</i>,<i>S</i>']diphenyltin(IV)
 and
 bis[<i>N</i>-(2-methoxyethyl)-<i>N</i>-methyldithiocarbamato-\k^2^<i>S</i>,<i>S</i>']diphenyltin(IV):
 crystal structures and Hirshfeld surface analysis
;
_journal_coeditor_code HB7599
_journal_issue 8
_journal_name_full 'Acta Crystallographica Section E'
_journal_page_first 1130
_journal_page_last 1137
_journal_paper_doi 10.1107/S2056989016011385
_journal_volume 72
_journal_year 2016
_chemical_formula_iupac
;
[Sn (C6 H5)2 (C7 H14 N O2 S2)2]
;
_chemical_formula_moiety 'C26 H38 N2 O4 S4 Sn'
_chemical_formula_sum 'C26 H38 N2 O4 S4 Sn'
_chemical_formula_weight 689.51
_chemical_name_systematic
Bis[<i>N</i>-(2-methoxyethyl)-<i>N</i>-methyldithiocarbamato-\k^2^<i>S</i>,<i>S</i>']diphenyltin(IV)
_space_group_crystal_system triclinic
_space_group_IT_number 2
_space_group_name_Hall '-P 1'
_space_group_name_H-M_alt 'P -1'
_symmetry_space_group_name_Hall '-P 1'
_symmetry_space_group_name_H-M 'P -1'
_atom_sites_solution_hydrogens geom
_audit_creation_method SHELXL-2014/7
_cell_angle_alpha 110.320(5)
_cell_angle_beta 91.282(5)
_cell_angle_gamma 101.865(4)
_cell_formula_units_Z 2
_cell_length_a 7.4386(4)
_cell_length_b 14.3334(8)
_cell_length_c 16.5398(10)
_cell_measurement_reflns_used 6877
_cell_measurement_temperature 293(2)
_cell_measurement_theta_max 29.72
_cell_measurement_theta_min 3.77
_cell_volume 1609.93(17)
_computing_cell_refinement
;
CrysAlis PRO (Agilent, 2015)
;
_computing_data_collection
;
CrysAlis PRO (Agilent, 2015)
;
_computing_data_reduction
;
CrysAlis PRO (Agilent, 2015)
;
_computing_molecular_graphics
;
ORTEP-3 for Windows (Farrugia, 2012) and DIAMOND (Brandenburg,
2006)
;
_computing_publication_material
;
SHELXL2014 (Sheldrick, 2015)
;
_computing_structure_refinement
;
SHELXL2014 (Sheldrick, 2015)
;
_computing_structure_solution
;
SHELXL97 (Sheldrick, 2008)
;
_diffrn_ambient_temperature 293(2)
_diffrn_detector_area_resol_mean 10.4041
_diffrn_measured_fraction_theta_full 0.998
_diffrn_measured_fraction_theta_max 0.859
_diffrn_measurement_device_type 'Agilent Technologies SuperNova Dual diffractometer with Atlas detector'
_diffrn_measurement_method '\w scan'
_diffrn_radiation_monochromator Mirror
_diffrn_radiation_source 'SuperNova (Mo) X-ray Source'
_diffrn_radiation_type MoK\a
_diffrn_radiation_wavelength 0.71073
_diffrn_reflns_av_R_equivalents 0.0346
_diffrn_reflns_limit_h_max 10
_diffrn_reflns_limit_h_min -10
_diffrn_reflns_limit_k_max 19
_diffrn_reflns_limit_k_min -19
_diffrn_reflns_limit_l_max 18
_diffrn_reflns_limit_l_min -22
_diffrn_reflns_number 17063
_diffrn_reflns_theta_full 25.242
_diffrn_reflns_theta_max 30.386
_diffrn_reflns_theta_min 3.279
_exptl_absorpt_coefficient_mu 1.085
_exptl_absorpt_correction_T_max 1.00000
_exptl_absorpt_correction_T_min 0.75609
_exptl_absorpt_correction_type multi-scan
_exptl_absorpt_process_details
;
(CrysAlis PRO; Agilent, 2015)
;
_exptl_crystal_colour colourless
_exptl_crystal_density_diffrn 1.422
_exptl_crystal_description block
_exptl_crystal_F_000 708
_exptl_crystal_size_max 0.30
_exptl_crystal_size_mid 0.25
_exptl_crystal_size_min 0.25
_refine_diff_density_max 0.659
_refine_diff_density_min -0.557
_refine_ls_extinction_method none
_refine_ls_goodness_of_fit_ref 1.058
_refine_ls_hydrogen_treatment constr
_refine_ls_matrix_type full
_refine_ls_number_parameters 338
_refine_ls_number_reflns 8354
_refine_ls_number_restraints 0
_refine_ls_restrained_S_all 1.058
_refine_ls_R_factor_all 0.0418
_refine_ls_R_factor_gt 0.0312
_refine_ls_shift/su_max 0.002
_refine_ls_shift/su_mean 0.000
_refine_ls_structure_factor_coef Fsqd
_refine_ls_weighting_details 'w=1/[\s^2^(Fo^2^)+(0.0316P)^2^+0.0774P] where P=(Fo^2^+2Fc^2^)/3'
_refine_ls_weighting_scheme calc
_refine_ls_wR_factor_gt 0.0696
_refine_ls_wR_factor_ref 0.0782
_reflns_number_gt 6973
_reflns_number_total 8354
_reflns_threshold_expression 'I > 2\s(I)'
_cod_data_source_file hb7599sup1.cif
_cod_data_source_block II
_cod_database_code 2241775
_shelx_space_group_comment
;
The symmetry employed for this shelxl refinement is uniquely defined
by the following loop, which should always be used as a source of
symmetry information in preference to the above space-group names.
They are only intended as comments.
;
_shelx_estimated_absorpt_t_min 0.737
_shelx_estimated_absorpt_t_max 0.773

loop_
_space_group_symop_operation_xyz
'x, y, z'
'-x, -y, -z'

loop_
_atom_site_type_symbol
_atom_site_label
_atom_site_fract_x
_atom_site_fract_y
_atom_site_fract_z
_atom_site_U_iso_or_equiv
_atom_site_adp_type
_atom_site_calc_flag
_atom_site_occupancy
Sn Sn 0.53321(2) 0.25616(2) 0.25381(2) 0.04036(6) Uani d 1
S S1 0.34463(8) 0.37273(4) 0.23099(4) 0.05095(14) Uani d 1
S S2 0.75066(8) 0.44734(5) 0.23709(5) 0.05550(15) Uani d 1
S S3 0.22105(8) 0.15139(4) 0.26109(4) 0.04817(14) Uani d 1
S S4 0.53671(8) 0.06041(4) 0.27883(4) 0.04702(13) Uani d 1
O O1 0.3430(3) 0.61622(18) 0.10117(16) 0.1049(8) Uani d 1
O O2 0.6103(3) 0.75288(15) 0.38247(15) 0.0899(7) Uani d 1
O O3 -0.0963(3) -0.19679(12) 0.15238(12) 0.0705(5) Uani d 1
O O4 0.1455(3) -0.09606(15) 0.42343(13) 0.0737(5) Uani d 1
N N1 0.5046(3) 0.55831(13) 0.23494(13) 0.0504(4) Uani d 1
N N2 0.1846(2) -0.03099(12) 0.27492(12) 0.0426(4) Uani d 1
C C1 0.5361(3) 0.46932(15) 0.23417(14) 0.0437(5) Uani d 1
C C2 0.3173(4) 0.57560(18) 0.22800(18) 0.0601(6) Uani d 1
H H2A 0.3202 0.6469 0.2604 0.072 Uiso calc 1
H H2B 0.2358 0.5348 0.2542 0.072 Uiso calc 1
C C3 0.2400(4) 0.5493(2) 0.1363(2) 0.0750(8) Uani d 1
H H3A 0.2446 0.4796 0.1022 0.090 Uiso calc 1
H H3B 0.1121 0.5544 0.1349 0.090 Uiso calc 1
C C4 0.2821(6) 0.5939(3) 0.0126(3) 0.1359(18) Uani d 1
H H4A 0.2869 0.5249 -0.0211 0.204 Uiso calc 1
H H4B 0.3609 0.6400 -0.0090 0.204 Uiso calc 1
H H4C 0.1575 0.6016 0.0082 0.204 Uiso calc 1
C C5 0.6601(4) 0.64484(18) 0.24329(19) 0.0653(7) Uani d 1
H H5A 0.6178 0.6911 0.2202 0.078 Uiso calc 1
H H5B 0.7560 0.6194 0.2093 0.078 Uiso calc 1
C C6 0.7398(4) 0.70258(18) 0.3363(2) 0.0707(8) Uani d 1
H H6A 0.7695 0.6555 0.3620 0.085 Uiso calc 1
H H6B 0.8526 0.7520 0.3387 0.085 Uiso calc 1
C C7 0.6699(6) 0.8058(3) 0.4717(3) 0.1109(13) Uani d 1
H H7A 0.7157 0.7615 0.4951 0.166 Uiso calc 1
H H7B 0.5680 0.8271 0.5018 0.166 Uiso calc 1
H H7C 0.7665 0.8647 0.4787 0.166 Uiso calc 1
C C8 0.3058(3) 0.05076(14) 0.27243(13) 0.0379(4) Uani d 1
C C9 -0.0177(3) -0.03932(16) 0.27130(16) 0.0485(5) Uani d 1
H H9A -0.0407 0.0288 0.2931 0.058 Uiso calc 1
H H9B -0.0687 -0.0744 0.3092 0.058 Uiso calc 1
C C10 -0.1160(3) -0.09513(17) 0.18215(17) 0.0562(6) Uani d 1
H H10A -0.2459 -0.0940 0.1833 0.067 Uiso calc 1
H H10B -0.0646 -0.0617 0.1432 0.067 Uiso calc 1
C C11 -0.1881(5) -0.2554(2) 0.0696(2) 0.0932(10) Uani d 1
H H11A -0.3185 -0.2603 0.0715 0.140 Uiso calc 1
H H11B -0.1642 -0.3226 0.0516 0.140 Uiso calc 1
H H11C -0.1445 -0.2235 0.0293 0.140 Uiso calc 1
C C12 0.2468(3) -0.11869(16) 0.28315(16) 0.0517(6) Uani d 1
H H12A 0.3521 -0.1291 0.2503 0.062 Uiso calc 1
H H12B 0.1485 -0.1796 0.2581 0.062 Uiso calc 1
C C13 0.3001(4) -0.10467(19) 0.37586(18) 0.0602(6) Uani d 1
H H13A 0.3463 -0.1626 0.3775 0.072 Uiso calc 1
H H13B 0.3977 -0.0436 0.4017 0.072 Uiso calc 1
C C14 0.1853(5) -0.0891(3) 0.5099(2) 0.0997(11) Uani d 1
H H14A 0.2197 -0.1503 0.5095 0.150 Uiso calc 1
H H14B 0.0779 -0.0812 0.5404 0.150 Uiso calc 1
H H14C 0.2852 -0.0313 0.5383 0.150 Uiso calc 1
C C21 0.6777(3) 0.32313(15) 0.38043(14) 0.0465(5) Uani d 1
C C22 0.5984(5) 0.3759(3) 0.4491(2) 0.0928(11) Uani d 1
H H22 0.4791 0.3839 0.4411 0.111 Uiso calc 1
C C23 0.6951(7) 0.4189(3) 0.5326(2) 0.1190(14) Uani d 1
H H23 0.6389 0.4546 0.5795 0.143 Uiso calc 1
C C24 0.8694(6) 0.4084(3) 0.5450(2) 0.0970(11) Uani d 1
H H24 0.9330 0.4362 0.6001 0.116 Uiso calc 1
C C25 0.9485(5) 0.3575(3) 0.4769(2) 0.0938(10) Uani d 1
H H25 1.0692 0.3514 0.4846 0.113 Uiso calc 1
C C26 0.8533(4) 0.3138(2) 0.3950(2) 0.0783(8) Uani d 1
H H26 0.9102 0.2773 0.3489 0.094 Uiso calc 1
C C31 0.6273(3) 0.18363(15) 0.13244(14) 0.0434(5) Uani d 1
C C32 0.7940(4) 0.1564(2) 0.12717(18) 0.0705(7) Uani d 1
H H32 0.8682 0.1699 0.1777 0.085 Uiso calc 1
C C33 0.8533(5) 0.1092(2) 0.0478(2) 0.0849(9) Uani d 1
H H33 0.9680 0.0926 0.0452 0.102 Uiso calc 1
C C34 0.7435(5) 0.0869(2) -0.0269(2) 0.0854(10) Uani d 1
H H34 0.7827 0.0541 -0.0802 0.102 Uiso calc 1
C C35 0.5772(5) 0.1128(3) -0.02322(19) 0.0885(9) Uani d 1
H H35 0.5030 0.0979 -0.0741 0.106 Uiso calc 1
C C36 0.5176(4) 0.1613(2) 0.05655(17) 0.0679(7) Uani d 1
H H36 0.4037 0.1788 0.0588 0.081 Uiso calc 1

loop_
_atom_site_aniso_label
_atom_site_aniso_U_11
_atom_site_aniso_U_22
_atom_site_aniso_U_33
_atom_site_aniso_U_12
_atom_site_aniso_U_13
_atom_site_aniso_U_23
Sn 0.04240(9) 0.04311(9) 0.03293(9) 0.01125(6) 0.00010(6) 0.00979(6)
S1 0.0453(3) 0.0431(3) 0.0648(4) 0.0074(2) -0.0022(3) 0.0219(3)
S2 0.0474(3) 0.0555(3) 0.0646(4) 0.0082(3) 0.0016(3) 0.0251(3)
S3 0.0418(3) 0.0453(3) 0.0620(4) 0.0144(2) 0.0033(3) 0.0225(3)
S4 0.0401(3) 0.0506(3) 0.0527(3) 0.0140(2) 0.0016(2) 0.0195(3)
O1 0.1032(17) 0.1125(17) 0.1005(19) -0.0200(14) -0.0375(14) 0.0683(15)
O2 0.0898(15) 0.0732(12) 0.0901(16) 0.0321(12) -0.0235(13) 0.0031(11)
O3 0.0802(13) 0.0559(9) 0.0617(12) 0.0067(9) -0.0153(10) 0.0105(8)
O4 0.0601(11) 0.1001(13) 0.0594(12) 0.0032(10) -0.0044(9) 0.0357(11)
N1 0.0556(11) 0.0430(9) 0.0524(12) 0.0066(9) -0.0052(9) 0.0202(8)
N2 0.0421(9) 0.0402(8) 0.0448(11) 0.0111(8) 0.0011(8) 0.0136(7)
C1 0.0486(12) 0.0456(11) 0.0344(11) 0.0073(10) -0.0027(9) 0.0136(9)
C2 0.0646(16) 0.0489(12) 0.0689(18) 0.0157(12) -0.0036(13) 0.0227(12)
C3 0.0669(17) 0.0748(17) 0.086(2) 0.0054(15) -0.0199(16) 0.0403(16)
C4 0.133(4) 0.164(4) 0.107(3) -0.033(3) -0.053(3) 0.087(3)
C5 0.0717(17) 0.0493(13) 0.077(2) 0.0013(12) -0.0020(15) 0.0326(13)
C6 0.0644(16) 0.0480(13) 0.090(2) -0.0012(13) -0.0163(16) 0.0221(13)
C7 0.108(3) 0.094(2) 0.100(3) 0.030(2) -0.032(2) -0.003(2)
C8 0.0403(10) 0.0401(10) 0.0314(10) 0.0118(9) 0.0005(8) 0.0090(8)
C9 0.0394(11) 0.0484(11) 0.0567(15) 0.0088(10) 0.0086(10) 0.0182(10)
C10 0.0425(12) 0.0621(14) 0.0610(16) 0.0094(11) -0.0017(11) 0.0205(12)
C11 0.112(3) 0.0767(19) 0.065(2) -0.0041(19) -0.0185(19) 0.0101(15)
C12 0.0549(13) 0.0387(11) 0.0620(16) 0.0134(10) 0.0037(12) 0.0172(10)
C13 0.0572(15) 0.0578(13) 0.0698(18) 0.0119(12) -0.0072(13) 0.0296(13)
C14 0.091(2) 0.139(3) 0.065(2) -0.006(2) -0.0112(18) 0.051(2)
C21 0.0552(13) 0.0422(10) 0.0364(12) 0.0048(10) -0.0065(10) 0.0113(9)
C22 0.078(2) 0.129(3) 0.0483(18) 0.027(2) -0.0008(16) 0.0015(18)
C23 0.134(4) 0.152(4) 0.0401(19) 0.031(3) 0.005(2) -0.002(2)
C24 0.120(3) 0.095(2) 0.053(2) -0.011(2) -0.034(2) 0.0211(17)
C25 0.085(2) 0.103(2) 0.083(3) 0.008(2) -0.038(2) 0.032(2)
C26 0.0730(18) 0.093(2) 0.0608(19) 0.0302(17) -0.0145(15) 0.0118(15)
C31 0.0480(12) 0.0468(11) 0.0353(11) 0.0125(10) 0.0057(9) 0.0135(9)
C32 0.0602(16) 0.102(2) 0.0458(16) 0.0309(16) 0.0052(13) 0.0150(14)
C33 0.0707(19) 0.113(2) 0.070(2) 0.0390(19) 0.0278(18) 0.0204(18)
C34 0.099(2) 0.102(2) 0.0453(18) 0.026(2) 0.0291(18) 0.0118(16)
C35 0.097(2) 0.124(3) 0.0359(16) 0.029(2) 0.0013(16) 0.0161(16)
C36 0.0669(16) 0.0914(19) 0.0438(15) 0.0282(15) -0.0009(13) 0.0169(13)

loop_
_atom_type_symbol
_atom_type_description
_atom_type_scat_dispersion_real
_atom_type_scat_dispersion_imag
_atom_type_scat_source
C C 0.0033 0.0016 'International Tables Vol C Tables 4.2.6.8 and 6.1.1.4'
H H 0.0000 0.0000 'International Tables Vol C Tables 4.2.6.8 and 6.1.1.4'
N N 0.0061 0.0033 'International Tables Vol C Tables 4.2.6.8 and 6.1.1.4'
O O 0.0106 0.0060 'International Tables Vol C Tables 4.2.6.8 and 6.1.1.4'
S S 0.1246 0.1234 'International Tables Vol C Tables 4.2.6.8 and 6.1.1.4'
Sn Sn -0.6537 1.4246 'International Tables Vol C Tables 4.2.6.8 and 6.1.1.4'

loop_
_geom_angle_atom_site_label_1
_geom_angle_atom_site_label_2
_geom_angle_atom_site_label_3
_geom_angle
C31 Sn C21 130.12(9)
C31 Sn S1 106.70(6)
C21 Sn S1 109.72(6)
C31 Sn S3 108.44(6)
C21 Sn S3 108.85(6)
S1 Sn S3 82.873(18)
C31 Sn S4 83.63(5)
C21 Sn S4 83.60(6)
S1 Sn S4 147.433(18)
S3 Sn S4 64.591(16)
C31 Sn S2 83.87(5)
C21 Sn S2 81.92(6)
S1 Sn S2 64.922(18)
S3 Sn S2 147.742(18)
S4 Sn S2 147.642(17)
C1 S1 Sn 94.83(7)
C1 S2 Sn 80.40(7)
C8 S3 Sn 95.15(7)
C8 S4 Sn 81.36(7)
C3 O1 C4 113.0(3)
C6 O2 C7 113.3(2)
C11 O3 C10 113.3(2)
C13 O4 C14 112.2(2)
C1 N1 C2 122.75(19)
C1 N1 C5 120.5(2)
C2 N1 C5 116.75(18)
C8 N2 C12 121.08(17)
C8 N2 C9 123.23(17)
C12 N2 C9 115.69(17)
N1 C1 S2 122.83(17)
N1 C1 S1 117.81(17)
S2 C1 S1 119.36(12)
N1 C2 C3 113.2(2)
N1 C2 H2A 108.9
C3 C2 H2A 108.9
N1 C2 H2B 108.9
C3 C2 H2B 108.9
H2A C2 H2B 107.8
O1 C3 C2 109.5(2)
O1 C3 H3A 109.8
C2 C3 H3A 109.8
O1 C3 H3B 109.8
C2 C3 H3B 109.8
H3A C3 H3B 108.2
O1 C4 H4A 109.5
O1 C4 H4B 109.5
H4A C4 H4B 109.5
O1 C4 H4C 109.5
H4A C4 H4C 109.5
H4B C4 H4C 109.5
N1 C5 C6 112.0(2)
N1 C5 H5A 109.2
C6 C5 H5A 109.2
N1 C5 H5B 109.2
C6 C5 H5B 109.2
H5A C5 H5B 107.9
O2 C6 C5 109.2(2)
O2 C6 H6A 109.8
C5 C6 H6A 109.8
O2 C6 H6B 109.8
C5 C6 H6B 109.8
H6A C6 H6B 108.3
O2 C7 H7A 109.5
O2 C7 H7B 109.5
H7A C7 H7B 109.5
O2 C7 H7C 109.5
H7A C7 H7C 109.5
H7B C7 H7C 109.5
N2 C8 S4 122.77(15)
N2 C8 S3 118.40(15)
S4 C8 S3 118.83(11)
N2 C9 C10 113.64(18)
N2 C9 H9A 108.8
C10 C9 H9A 108.8
N2 C9 H9B 108.8
C10 C9 H9B 108.8
H9A C9 H9B 107.7
O3 C10 C9 109.5(2)
O3 C10 H10A 109.8
C9 C10 H10A 109.8
O3 C10 H10B 109.8
C9 C10 H10B 109.8
H10A C10 H10B 108.2
O3 C11 H11A 109.5
O3 C11 H11B 109.5
H11A C11 H11B 109.5
O3 C11 H11C 109.5
H11A C11 H11C 109.5
H11B C11 H11C 109.5
N2 C12 C13 112.95(19)
N2 C12 H12A 109.0
C13 C12 H12A 109.0
N2 C12 H12B 109.0
C13 C12 H12B 109.0
H12A C12 H12B 107.8
O4 C13 C12 109.9(2)
O4 C13 H13A 109.7
C12 C13 H13A 109.7
O4 C13 H13B 109.7
C12 C13 H13B 109.7
H13A C13 H13B 108.2
O4 C14 H14A 109.5
O4 C14 H14B 109.5
H14A C14 H14B 109.5
O4 C14 H14C 109.5
H14A C14 H14C 109.5
H14B C14 H14C 109.5
C22 C21 C26 117.7(3)
C22 C21 Sn 121.2(2)
C26 C21 Sn 121.12(19)
C21 C22 C23 120.5(3)
C21 C22 H22 119.7
C23 C22 H22 119.7
C24 C23 C22 120.3(3)
C24 C23 H23 119.8
C22 C23 H23 119.8
C25 C24 C23 119.1(3)
C25 C24 H24 120.5
C23 C24 H24 120.5
C24 C25 C26 120.8(3)
C24 C25 H25 119.6
C26 C25 H25 119.6
C21 C26 C25 121.5(3)
C21 C26 H26 119.2
C25 C26 H26 119.2
C32 C31 C36 118.6(2)
C32 C31 Sn 121.56(18)
C36 C31 Sn 119.81(17)
C31 C32 C33 120.9(3)
C31 C32 H32 119.5
C33 C32 H32 119.5
C34 C33 C32 120.0(3)
C34 C33 H33 120.0
C32 C33 H33 120.0
C35 C34 C33 120.1(3)
C35 C34 H34 120.0
C33 C34 H34 120.0
C34 C35 C36 120.1(3)
C34 C35 H35 119.9
C36 C35 H35 119.9
C31 C36 C35 120.2(3)
C31 C36 H36 119.9
C35 C36 H36 119.9

loop_
_geom_bond_atom_site_label_1
_geom_bond_atom_site_label_2
_geom_bond_distance
Sn C31 2.124(2)
Sn C21 2.131(2)
Sn S1 2.5060(6)
Sn S3 2.5230(6)
Sn S4 2.9800(6)
Sn S2 2.9875(6)
S1 C1 1.756(2)
S2 C1 1.692(2)
S3 C8 1.752(2)
S4 C8 1.692(2)
O1 C3 1.396(3)
O1 C4 1.428(4)
O2 C6 1.403(3)
O2 C7 1.416(4)
O3 C11 1.403(3)
O3 C10 1.407(3)
O4 C13 1.410(3)
O4 C14 1.419(3)
N1 C1 1.339(3)
N1 C2 1.474(3)
N1 C5 1.476(3)
N2 C8 1.337(2)
N2 C12 1.472(3)
N2 C9 1.483(3)
C2 C3 1.499(4)
C2 H2A 0.9700
C2 H2B 0.9700
C3 H3A 0.9700
C3 H3B 0.9700
C4 H4A 0.9600
C4 H4B 0.9600
C4 H4C 0.9600
C5 C6 1.509(4)
C5 H5A 0.9700
C5 H5B 0.9700
C6 H6A 0.9700
C6 H6B 0.9700
C7 H7A 0.9600
C7 H7B 0.9600
C7 H7C 0.9600
C9 C10 1.497(3)
C9 H9A 0.9700
C9 H9B 0.9700
C10 H10A 0.9700
C10 H10B 0.9700
C11 H11A 0.9600
C11 H11B 0.9600
C11 H11C 0.9600
C12 C13 1.508(4)
C12 H12A 0.9700
C12 H12B 0.9700
C13 H13A 0.9700
C13 H13B 0.9700
C14 H14A 0.9600
C14 H14B 0.9600
C14 H14C 0.9600
C21 C22 1.351(4)
C21 C26 1.364(4)
C22 C23 1.410(5)
C22 H22 0.9300
C23 C24 1.355(5)
C23 H23 0.9300
C24 C25 1.335(5)
C24 H24 0.9300
C25 C26 1.383(4)
C25 H25 0.9300
C26 H26 0.9300
C31 C32 1.370(3)
C31 C36 1.383(3)
C32 C33 1.381(4)
C32 H32 0.9300
C33 C34 1.367(5)
C33 H33 0.9300
C34 C35 1.359(5)
C34 H34 0.9300
C35 C36 1.392(4)
C35 H35 0.9300
C36 H36 0.9300

loop_
_geom_hbond_atom_site_label_D
_geom_hbond_atom_site_label_H
_geom_hbond_atom_site_label_A
_geom_hbond_site_symmetry_A
_geom_hbond_distance_DH
_geom_hbond_distance_HA
_geom_hbond_distance_DA
_geom_hbond_angle_DHA
C13 H13A O2 1_545 0.97 2.52 3.404(4) 151

loop_
_geom_torsion_atom_site_label_1
_geom_torsion_atom_site_label_2
_geom_torsion_atom_site_label_3
_geom_torsion_atom_site_label_4
_geom_torsion
C2 N1 C1 S2 176.85(18)
C5 N1 C1 S2 -3.4(3)
C2 N1 C1 S1 -3.7(3)
C5 N1 C1 S1 176.03(18)
Sn S2 C1 N1 173.13(19)
Sn S2 C1 S1 -6.27(11)
Sn S1 C1 N1 -172.02(16)
Sn S1 C1 S2 7.40(13)
C1 N1 C2 C3 -90.2(3)
C5 N1 C2 C3 90.0(3)
C4 O1 C3 C2 177.9(3)
N1 C2 C3 O1 -66.0(3)
C1 N1 C5 C6 -81.5(3)
C2 N1 C5 C6 98.3(3)
C7 O2 C6 C5 177.4(2)
N1 C5 C6 O2 -68.2(3)
C12 N2 C8 S4 -0.3(3)
C9 N2 C8 S4 178.62(16)
C12 N2 C8 S3 179.16(16)
C9 N2 C8 S3 -2.0(3)
Sn S4 C8 N2 177.09(18)
Sn S4 C8 S3 -2.32(11)
Sn S3 C8 N2 -176.72(15)
Sn S3 C8 S4 2.72(13)
C8 N2 C9 C10 95.7(2)
C12 N2 C9 C10 -85.3(2)
C11 O3 C10 C9 178.7(2)
N2 C9 C10 O3 63.3(2)
C8 N2 C12 C13 84.5(3)
C9 N2 C12 C13 -94.4(2)
C14 O4 C13 C12 176.3(2)
N2 C12 C13 O4 62.5(3)
C26 C21 C22 C23 -0.4(5)
Sn C21 C22 C23 179.4(3)
C21 C22 C23 C24 0.4(6)
C22 C23 C24 C25 0.6(7)
C23 C24 C25 C26 -1.6(6)
C22 C21 C26 C25 -0.6(5)
Sn C21 C26 C25 179.6(2)
C24 C25 C26 C21 1.7(5)
C36 C31 C32 C33 1.1(4)
Sn C31 C32 C33 179.9(2)
C31 C32 C33 C34 -1.5(5)
C32 C33 C34 C35 1.1(5)
C33 C34 C35 C36 -0.4(5)
C32 C31 C36 C35 -0.4(4)
Sn C31 C36 C35 -179.3(2)
C34 C35 C36 C31 0.1(5)

_cod_database_fobs_code 2241775
